data_7238875
loop_
_publ_author_name
'Yang, Wei'
'Gou, Gao-Zhang'
'Wang, Yi'
'Fu, Wen-Fu'

_publ_section_title
;
 Abnormal bis-NHC mediated aerial oxidation of arylaldehydes: highly
 efficient transformation of arylaldehydes to the corresponding carboxylic
 acids catalyzed by organic catalysts
;
_journal_issue 18
_journal_name_full 'RSC Advances'
_journal_page_first 6334
_journal_paper_doi 10.1039/c3ra00046j
_journal_volume 3
_journal_year 2013
_chemical_formula_sum 'C27 H36 Br2 N4 O'
_chemical_formula_weight 592.42
_space_group_IT_number 14
_space_group_name_Hall '-P 2ybc'
_space_group_name_H-M_alt 'P 1 21/c 1'
_symmetry_cell_setting monoclinic
_symmetry_space_group_name_H-M 'P 1 21/c 1'
_atom_sites_solution_hydrogens geom
_atom_sites_solution_primary direct
_atom_sites_solution_secondary difmap
_audit_creation_method SHELXL-97
_cell_angle_alpha 90.00
_cell_angle_beta 93.85(3)
_cell_angle_gamma 90.00
_cell_formula_units_Z 4
_cell_length_a 6.8588(14)
_cell_length_b 18.823(4)
_cell_length_c 22.137(4)
_cell_measurement_reflns_used 13348
_cell_measurement_temperature 293(2)
_cell_measurement_theta_max 27.5
_cell_measurement_theta_min 3.1
_cell_volume 2851.5(10)
_computing_cell_refinement PROCESS-AUTO
_computing_data_collection PROCESS-AUTO
_computing_data_reduction PROCESS-AUTO
_computing_molecular_graphics 'Bruker SHELXTL'
_computing_publication_material 'Bruker SHELXTL'
_computing_structure_refinement 'SHELXL-97 (Sheldrick, 1997)'
_computing_structure_solution 'SHELXS-97 (Sheldrick, 1990)'
_diffrn_ambient_temperature 293(2)
_diffrn_measured_fraction_theta_full 0.989
_diffrn_measured_fraction_theta_max 0.989
_diffrn_measurement_device_type RAXIS-RAPID
_diffrn_measurement_method '\w scans'
_diffrn_radiation_monochromator graphite
_diffrn_radiation_source 'fine-focus sealed tube'
_diffrn_radiation_type MoK\a
_diffrn_radiation_wavelength 0.71073
_diffrn_reflns_av_R_equivalents 0.0561
_diffrn_reflns_av_sigmaI/netI 0.0494
_diffrn_reflns_limit_h_max 8
_diffrn_reflns_limit_h_min -8
_diffrn_reflns_limit_k_max 24
_diffrn_reflns_limit_k_min -23
_diffrn_reflns_limit_l_max 28
_diffrn_reflns_limit_l_min -28
_diffrn_reflns_number 26197
_diffrn_reflns_theta_full 27.48
_diffrn_reflns_theta_max 27.48
_diffrn_reflns_theta_min 3.17
_exptl_absorpt_coefficient_mu 2.868
_exptl_absorpt_correction_T_max 0.6263
_exptl_absorpt_correction_T_min 0.5461
_exptl_absorpt_correction_type multi-scan
_exptl_absorpt_process_details PROCESS-AUTO
_exptl_crystal_density_diffrn 1.380
_exptl_crystal_density_method 'not measured'
_exptl_crystal_F_000 1216
_exptl_crystal_size_max 0.24
_exptl_crystal_size_mid 0.20
_exptl_crystal_size_min 0.18
_refine_diff_density_max 0.544
_refine_diff_density_min -0.594
_refine_diff_density_rms 0.085
_refine_ls_extinction_coef 0.0013(3)
_refine_ls_extinction_expression Fc^*^=kFc[1+0.001xFc^2^\l^3^/sin(2\q)]^-1/4^
_refine_ls_extinction_method SHELXL
_refine_ls_goodness_of_fit_ref 1.066
_refine_ls_hydrogen_treatment mixed
_refine_ls_matrix_type full
_refine_ls_number_parameters 320
_refine_ls_number_reflns 6459
_refine_ls_number_restraints 3
_refine_ls_restrained_S_all 1.066
_refine_ls_R_factor_all 0.0905
_refine_ls_R_factor_gt 0.0401
_refine_ls_shift/su_max 0.001
_refine_ls_shift/su_mean 0.000
_refine_ls_structure_factor_coef Fsqd
_refine_ls_weighting_details 'calc w=1/[\s^2^(Fo^2^)+(0.0413P)^2^+1.7287P] where P=(Fo^2^+2Fc^2^)/3'
_refine_ls_weighting_scheme calc
_refine_ls_wR_factor_gt 0.0851
_refine_ls_wR_factor_ref 0.1154
_reflns_number_gt 3862
_reflns_number_total 6459
_reflns_threshold_expression >2sigma(I)
_cod_data_source_file c3ra00046j.txt
_cod_data_source_block sa2
_cod_depositor_comments
;
The following automatic conversions were performed:

data item '_symmetry_cell_setting' value 'Monoclinic' was changed to
'monoclinic' in accordance with the
/home/saulius/struct/COD-crude-data/automatic-downloads/DataCite-retrospective/RSC/depositions/lib/dictionaries/cif_core.dic
dictionary named 'cif_core.dic' version 2.4.2 last updated on
2011-04-26.

Automatic conversion script
Id: cif_fix_values 6909 2019-04-08 15:41:33Z antanas 
;
_cod_original_sg_symbol_H-M P2(1)/c
_cod_database_code 7238875

loop_
_symmetry_equiv_pos_as_xyz
'x, y, z'
'-x, y+1/2, -z+1/2'
'-x, -y, -z'
'x, -y-1/2, z-1/2'

loop_
_atom_site_label
_atom_site_type_symbol
_atom_site_fract_x
_atom_site_fract_y
_atom_site_fract_z
_atom_site_U_iso_or_equiv
_atom_site_adp_type
_atom_site_occupancy
_atom_site_symmetry_multiplicity
_atom_site_calc_flag
_atom_site_refinement_flags
N1 N -0.1842(4) 0.33454(13) 0.50291(12) 0.0400(6) Uani 1 1 d .
N2 N -0.0511(4) 0.37012(14) 0.42295(12) 0.0413(6) Uani 1 1 d .
N3 N -0.1987(4) 0.11406(13) 0.62150(12) 0.0391(6) Uani 1 1 d .
N4 N -0.0556(4) 0.01249(13) 0.63746(12) 0.0394(6) Uani 1 1 d .
C1 C -0.0235(5) 0.33233(17) 0.47326(15) 0.0440(8) Uani 1 1 d .
H1 H 0.0905 0.3082 0.4857 0.053 Uiso 1 1 calc R
C2 C -0.3191(5) 0.3757(2) 0.47087(18) 0.0553(10) Uani 1 1 d .
H2 H -0.4449 0.3859 0.4815 0.066 Uiso 1 1 calc R
C3 C -0.2366(5) 0.3983(2) 0.42153(18) 0.0621(11) Uani 1 1 d .
H3 H -0.2939 0.4278 0.3916 0.075 Uiso 1 1 calc R
C4 C -0.2078(5) 0.30191(17) 0.56267(16) 0.0468(8) Uani 1 1 d .
H4A H -0.3286 0.3184 0.5783 0.056 Uiso 1 1 calc R
H4B H -0.1007 0.3165 0.5908 0.056 Uiso 1 1 calc R
C5 C -0.2114(4) 0.22157(16) 0.55807(15) 0.0406(8) Uani 1 1 d .
H5A H -0.0916 0.2047 0.5421 0.049 Uiso 1 1 calc R
H5B H -0.3205 0.2065 0.5309 0.049 Uiso 1 1 calc R
C6 C -0.2316(5) 0.19108(17) 0.62087(16) 0.0457(8) Uani 1 1 d .
H6A H -0.1378 0.2137 0.6494 0.055 Uiso 1 1 calc R
H6B H -0.3615 0.2011 0.6335 0.055 Uiso 1 1 calc R
C7 C -0.0405(5) 0.08246(16) 0.64668(15) 0.0412(8) Uani 1 1 d .
H7 H 0.0640 0.1053 0.6674 0.049 Uiso 1 1 calc R
C8 C -0.3185(5) 0.06324(18) 0.59447(15) 0.0456(8) Uani 1 1 d .
H8 H -0.4381 0.0710 0.5732 0.055 Uiso 1 1 calc R
C9 C -0.2309(5) 0.00019(18) 0.60439(15) 0.0447(8) Uani 1 1 d .
H9 H -0.2792 -0.0438 0.5914 0.054 Uiso 1 1 calc R
C10 C 0.0880(4) 0.37964(16) 0.37700(15) 0.0390(7) Uani 1 1 d .
C11 C 0.2088(4) 0.43870(16) 0.38114(15) 0.0388(7) Uani 1 1 d .
C12 C 0.3363(4) 0.44757(17) 0.33536(16) 0.0446(8) Uani 1 1 d .
H12 H 0.4202 0.4864 0.3369 0.053 Uiso 1 1 calc R
C13 C 0.3417(5) 0.40013(17) 0.28746(16) 0.0433(8) Uani 1 1 d .
C14 C 0.2166(5) 0.34232(17) 0.28549(15) 0.0453(8) Uani 1 1 d .
H14 H 0.2191 0.3106 0.2533 0.054 Uiso 1 1 calc R
C15 C 0.0873(5) 0.33026(17) 0.33016(15) 0.0440(8) Uani 1 1 d .
C16 C 0.2033(6) 0.49194(19) 0.43152(18) 0.0564(9) Uani 1 1 d .
H16A H 0.0813 0.5171 0.4280 0.085 Uiso 1 1 calc R
H16B H 0.3090 0.5250 0.4290 0.085 Uiso 1 1 calc R
H16C H 0.2161 0.4678 0.4698 0.085 Uiso 1 1 calc R
C17 C 0.4809(6) 0.4114(2) 0.23823(19) 0.0670(11) Uani 1 1 d .
H17A H 0.6113 0.3997 0.2534 0.101 Uiso 1 1 calc R
H17B H 0.4763 0.4603 0.2257 0.101 Uiso 1 1 calc R
H17C H 0.4434 0.3815 0.2043 0.101 Uiso 1 1 calc R
C18 C -0.0420(6) 0.2658(2) 0.3280(2) 0.0718(12) Uani 1 1 d .
H18A H 0.0021 0.2334 0.3596 0.108 Uiso 1 1 calc R
H18B H -0.0367 0.2429 0.2894 0.108 Uiso 1 1 calc R
H18C H -0.1740 0.2799 0.3337 0.108 Uiso 1 1 calc R
C19 C 0.0866(4) -0.03862(15) 0.66155(15) 0.0385(7) Uani 1 1 d .
C20 C 0.2212(5) -0.06571(16) 0.62313(15) 0.0424(8) Uani 1 1 d .
C21 C 0.3613(5) -0.11245(18) 0.64864(18) 0.0515(9) Uani 1 1 d .
H21 H 0.4525 -0.1318 0.6241 0.062 Uiso 1 1 calc R
C22 C 0.3693(5) -0.13090(18) 0.70892(19) 0.0537(9) Uani 1 1 d .
C23 C 0.2296(6) -0.10394(17) 0.74456(17) 0.0526(9) Uani 1 1 d .
H23 H 0.2328 -0.1171 0.7851 0.063 Uiso 1 1 calc R
C24 C 0.0838(5) -0.05769(17) 0.72199(15) 0.0436(8) Uani 1 1 d .
C25 C 0.2164(6) -0.0465(2) 0.55703(17) 0.0600(10) Uani 1 1 d .
H25A H 0.1021 -0.0667 0.5363 0.090 Uiso 1 1 calc R
H25B H 0.3311 -0.0647 0.5399 0.090 Uiso 1 1 calc R
H25C H 0.2128 0.0043 0.5528 0.090 Uiso 1 1 calc R
C26 C 0.5242(7) -0.1813(2) 0.7354(2) 0.0817(14) Uani 1 1 d .
H26A H 0.4633 -0.2240 0.7485 0.123 Uiso 1 1 calc R
H26B H 0.5943 -0.1591 0.7694 0.123 Uiso 1 1 calc R
H26C H 0.6134 -0.1926 0.7052 0.123 Uiso 1 1 calc R
C27 C -0.0708(5) -0.0303(2) 0.76130(17) 0.0588(10) Uani 1 1 d .
H27A H -0.0525 0.0198 0.7679 0.088 Uiso 1 1 calc R
H27B H -0.0607 -0.0546 0.7995 0.088 Uiso 1 1 calc R
H27C H -0.1977 -0.0385 0.7416 0.088 Uiso 1 1 calc R
Br1 Br 0.28027(6) 0.16124(2) 0.49048(2) 0.07097(17) Uani 1 1 d .
Br2 Br 0.30549(5) 0.39064(2) 0.595725(19) 0.05937(15) Uani 1 1 d .
O1 O 0.2590(5) 0.21761(16) 0.63206(13) 0.0724(8) Uani 1 1 d D
H1B H 0.265(8) 0.2625(13) 0.628(2) 0.109 Uiso 1 1 d D
H1A H 0.269(7) 0.199(2) 0.5956(15) 0.109 Uiso 1 1 d D

loop_
_atom_site_aniso_label
_atom_site_aniso_U_11
_atom_site_aniso_U_22
_atom_site_aniso_U_33
_atom_site_aniso_U_23
_atom_site_aniso_U_13
_atom_site_aniso_U_12
N1 0.0397(14) 0.0374(14) 0.0439(17) 0.0072(12) 0.0098(12) 0.0027(12)
N2 0.0407(14) 0.0417(14) 0.0421(17) 0.0075(12) 0.0078(12) 0.0022(12)
N3 0.0394(14) 0.0373(14) 0.0411(16) 0.0048(12) 0.0062(11) 0.0009(12)
N4 0.0392(14) 0.0366(14) 0.0423(17) 0.0031(12) 0.0016(12) -0.0033(12)
C1 0.0382(17) 0.049(2) 0.045(2) 0.0092(16) 0.0077(15) 0.0021(15)
C2 0.0390(18) 0.066(2) 0.062(3) 0.014(2) 0.0115(17) 0.0154(18)
C3 0.047(2) 0.087(3) 0.053(2) 0.024(2) 0.0082(17) 0.025(2)
C4 0.0497(19) 0.0429(18) 0.049(2) 0.0112(16) 0.0155(16) 0.0045(16)
C5 0.0367(16) 0.0387(17) 0.047(2) 0.0057(15) 0.0084(14) -0.0001(14)
C6 0.0477(19) 0.0389(18) 0.052(2) 0.0049(15) 0.0124(16) 0.0065(15)
C7 0.0398(17) 0.0359(16) 0.048(2) 0.0016(14) -0.0009(15) -0.0035(15)
C8 0.0371(17) 0.051(2) 0.048(2) 0.0004(16) 0.0017(15) 0.0018(16)
C9 0.0430(18) 0.0450(19) 0.045(2) -0.0028(15) -0.0009(15) -0.0048(16)
C10 0.0388(16) 0.0398(17) 0.0387(19) 0.0073(14) 0.0058(14) 0.0001(14)
C11 0.0399(16) 0.0372(17) 0.0393(19) 0.0019(14) 0.0019(14) -0.0008(14)
C12 0.0368(17) 0.0420(18) 0.055(2) 0.0057(16) 0.0008(15) -0.0012(15)
C13 0.0403(17) 0.0464(19) 0.044(2) 0.0047(16) 0.0098(14) 0.0053(15)
C14 0.056(2) 0.0395(18) 0.041(2) -0.0033(15) 0.0071(16) 0.0053(16)
C15 0.0500(19) 0.0387(18) 0.044(2) 0.0017(15) 0.0050(16) -0.0031(15)
C16 0.063(2) 0.049(2) 0.058(2) -0.0067(18) 0.0059(18) -0.0014(18)
C17 0.060(2) 0.081(3) 0.063(3) 0.002(2) 0.024(2) -0.003(2)
C18 0.081(3) 0.052(2) 0.083(3) -0.011(2) 0.015(2) -0.024(2)
C19 0.0415(17) 0.0300(15) 0.043(2) 0.0021(13) -0.0017(14) 0.0008(14)
C20 0.0425(17) 0.0379(17) 0.047(2) -0.0013(15) 0.0036(15) -0.0022(15)
C21 0.0432(19) 0.045(2) 0.066(3) -0.0066(18) 0.0048(17) -0.0020(16)
C22 0.057(2) 0.0346(17) 0.067(3) -0.0008(17) -0.0107(19) 0.0028(17)
C23 0.068(2) 0.0394(18) 0.048(2) 0.0064(16) -0.0101(18) -0.0012(18)
C24 0.0533(19) 0.0391(17) 0.039(2) 0.0005(14) 0.0060(15) -0.0063(16)
C25 0.063(2) 0.068(2) 0.050(2) 0.0002(19) 0.0127(18) 0.000(2)
C26 0.077(3) 0.057(3) 0.107(4) 0.005(2) -0.025(3) 0.018(2)
C27 0.065(2) 0.064(2) 0.048(2) 0.0021(18) 0.0094(19) -0.004(2)
Br1 0.0523(2) 0.0707(3) 0.0892(4) -0.0282(2) 0.0002(2) 0.0092(2)
Br2 0.0560(2) 0.0605(2) 0.0627(3) -0.00382(19) 0.01265(18) -0.00018(18)
O1 0.0772(19) 0.0736(19) 0.065(2) 0.0107(15) -0.0026(16) -0.0066(17)

loop_
_atom_type_symbol
_atom_type_description
_atom_type_scat_dispersion_real
_atom_type_scat_dispersion_imag
_atom_type_scat_source
C C 0.0033 0.0016 'International Tables Vol C Tables 4.2.6.8 and 6.1.1.4'
H H 0.0000 0.0000 'International Tables Vol C Tables 4.2.6.8 and 6.1.1.4'
N N 0.0061 0.0033 'International Tables Vol C Tables 4.2.6.8 and 6.1.1.4'
O O 0.0106 0.0060 'International Tables Vol C Tables 4.2.6.8 and 6.1.1.4'
Br Br -0.2901 2.4595 'International Tables Vol C Tables 4.2.6.8 and 6.1.1.4'

loop_
_geom_angle_atom_site_label_1
_geom_angle_atom_site_label_2
_geom_angle_atom_site_label_3
_geom_angle
C1 N1 C2 108.5(3)
C1 N1 C4 125.3(3)
C2 N1 C4 126.1(3)
C1 N2 C3 107.8(3)
C1 N2 C10 126.3(3)
C3 N2 C10 125.9(3)
C7 N3 C8 108.6(3)
C7 N3 C6 124.6(3)
C8 N3 C6 126.7(3)
C7 N4 C9 107.5(3)
C7 N4 C19 123.8(3)
C9 N4 C19 128.6(3)
N1 C1 N2 108.9(3)
N1 C1 H1 125.5
N2 C1 H1 125.5
C3 C2 N1 107.3(3)
C3 C2 H2 126.4
N1 C2 H2 126.4
C2 C3 N2 107.5(3)
C2 C3 H3 126.3
N2 C3 H3 126.3
N1 C4 C5 110.9(3)
N1 C4 H4A 109.5
C5 C4 H4A 109.5
N1 C4 H4B 109.5
C5 C4 H4B 109.5
H4A C4 H4B 108.0
C4 C5 C6 108.5(3)
C4 C5 H5A 110.0
C6 C5 H5A 110.0
C4 C5 H5B 110.0
C6 C5 H5B 110.0
H5A C5 H5B 108.4
N3 C6 C5 111.0(3)
N3 C6 H6A 109.4
C5 C6 H6A 109.4
N3 C6 H6B 109.4
C5 C6 H6B 109.4
H6A C6 H6B 108.0
N3 C7 N4 109.0(3)
N3 C7 H7 125.5
N4 C7 H7 125.5
C9 C8 N3 107.3(3)
C9 C8 H8 126.4
N3 C8 H8 126.4
C8 C9 N4 107.6(3)
C8 C9 H9 126.2
N4 C9 H9 126.2
C11 C10 C15 123.8(3)
C11 C10 N2 118.1(3)
C15 C10 N2 118.0(3)
C10 C11 C12 116.7(3)
C10 C11 C16 122.7(3)
C12 C11 C16 120.6(3)
C13 C12 C11 122.0(3)
C13 C12 H12 119.0
C11 C12 H12 119.0
C14 C13 C12 118.7(3)
C14 C13 C17 120.5(3)
C12 C13 C17 120.7(3)
C13 C14 C15 122.0(3)
C13 C14 H14 119.0
C15 C14 H14 119.0
C14 C15 C10 116.8(3)
C14 C15 C18 120.9(3)
C10 C15 C18 122.4(3)
C11 C16 H16A 109.5
C11 C16 H16B 109.5
H16A C16 H16B 109.5
C11 C16 H16C 109.5
H16A C16 H16C 109.5
H16B C16 H16C 109.5
C13 C17 H17A 109.5
C13 C17 H17B 109.5
H17A C17 H17B 109.5
C13 C17 H17C 109.5
H17A C17 H17C 109.5
H17B C17 H17C 109.5
C15 C18 H18A 109.5
C15 C18 H18B 109.5
H18A C18 H18B 109.5
C15 C18 H18C 109.5
H18A C18 H18C 109.5
H18B C18 H18C 109.5
C24 C19 C20 123.2(3)
C24 C19 N4 118.4(3)
C20 C19 N4 118.5(3)
C19 C20 C21 116.8(3)
C19 C20 C25 122.2(3)
C21 C20 C25 121.0(3)
C22 C21 C20 122.2(3)
C22 C21 H21 118.9
C20 C21 H21 118.9
C21 C22 C23 118.6(3)
C21 C22 C26 121.0(4)
C23 C22 C26 120.4(4)
C22 C23 C24 122.3(3)
C22 C23 H23 118.8
C24 C23 H23 118.8
C19 C24 C23 116.9(3)
C19 C24 C27 121.6(3)
C23 C24 C27 121.5(3)
C20 C25 H25A 109.5
C20 C25 H25B 109.5
H25A C25 H25B 109.5
C20 C25 H25C 109.5
H25A C25 H25C 109.5
H25B C25 H25C 109.5
C22 C26 H26A 109.5
C22 C26 H26B 109.5
H26A C26 H26B 109.5
C22 C26 H26C 109.5
H26A C26 H26C 109.5
H26B C26 H26C 109.5
C24 C27 H27A 109.5
C24 C27 H27B 109.5
H27A C27 H27B 109.5
C24 C27 H27C 109.5
H27A C27 H27C 109.5
H27B C27 H27C 109.5
H1B O1 H1A 107(3)

loop_
_geom_bond_atom_site_label_1
_geom_bond_atom_site_label_2
_geom_bond_distance
N1 C1 1.321(4)
N1 C2 1.367(4)
N1 C4 1.477(4)
N2 C1 1.324(4)
N2 C3 1.378(4)
N2 C10 1.452(4)
N3 C7 1.327(4)
N3 C8 1.372(4)
N3 C6 1.467(4)
N4 C7 1.336(4)
N4 C9 1.385(4)
N4 C19 1.446(4)
C1 H1 0.9300
C2 C3 1.333(5)
C2 H2 0.9300
C3 H3 0.9300
C4 C5 1.516(4)
C4 H4A 0.9700
C4 H4B 0.9700
C5 C6 1.519(5)
C5 H5A 0.9700
C5 H5B 0.9700
C6 H6A 0.9700
C6 H6B 0.9700
C7 H7 0.9300
C8 C9 1.341(5)
C8 H8 0.9300
C9 H9 0.9300
C10 C11 1.386(4)
C10 C15 1.392(4)
C11 C12 1.392(4)
C11 C16 1.502(5)
C12 C13 1.389(5)
C12 H12 0.9300
C13 C14 1.385(5)
C13 C17 1.511(5)
C14 C15 1.390(5)
C14 H14 0.9300
C15 C18 1.502(5)
C16 H16A 0.9600
C16 H16B 0.9600
C16 H16C 0.9600
C17 H17A 0.9600
C17 H17B 0.9600
C17 H17C 0.9600
C18 H18A 0.9600
C18 H18B 0.9600
C18 H18C 0.9600
C19 C24 1.387(4)
C19 C20 1.393(4)
C20 C21 1.394(5)
C20 C25 1.506(5)
C21 C22 1.376(5)
C21 H21 0.9300
C22 C23 1.378(5)
C22 C26 1.513(5)
C23 C24 1.393(5)
C23 H23 0.9300
C24 C27 1.507(5)
C25 H25A 0.9600
C25 H25B 0.9600
C25 H25C 0.9600
C26 H26A 0.9600
C26 H26B 0.9600
C26 H26C 0.9600
C27 H27A 0.9600
C27 H27B 0.9600
C27 H27C 0.9600
O1 H1B 0.85(2)
O1 H1A 0.89(2)

loop_
_geom_hbond_atom_site_label_D
_geom_hbond_atom_site_label_H
_geom_hbond_atom_site_label_A
_geom_hbond_distance_DH
_geom_hbond_distance_HA
_geom_hbond_distance_DA
_geom_hbond_angle_DHA
O1 H1B Br2 0.85(2) 2.54(3) 3.375(3) 168(4)
O1 H1A Br1 0.89(2) 2.44(3) 3.321(3) 173(4)

loop_
_geom_torsion_atom_site_label_1
_geom_torsion_atom_site_label_2
_geom_torsion_atom_site_label_3
_geom_torsion_atom_site_label_4
_geom_torsion
C2 N1 C1 N2 -0.6(4)
C4 N1 C1 N2 -176.7(3)
C3 N2 C1 N1 1.1(4)
C10 N2 C1 N1 -178.3(3)
C1 N1 C2 C3 -0.2(4)
C4 N1 C2 C3 176.0(3)
N1 C2 C3 N2 0.8(5)
C1 N2 C3 C2 -1.2(5)
C10 N2 C3 C2 178.2(3)
C1 N1 C4 C5 -70.0(4)
C2 N1 C4 C5 114.4(4)
N1 C4 C5 C6 178.9(3)
C7 N3 C6 C5 107.2(4)
C8 N3 C6 C5 -69.6(4)
C4 C5 C6 N3 -169.2(3)
C8 N3 C7 N4 -0.8(4)
C6 N3 C7 N4 -178.2(3)
C9 N4 C7 N3 0.6(4)
C19 N4 C7 N3 -176.7(3)
C7 N3 C8 C9 0.7(4)
C6 N3 C8 C9 178.0(3)
N3 C8 C9 N4 -0.4(4)
C7 N4 C9 C8 -0.2(4)
C19 N4 C9 C8 176.9(3)
C1 N2 C10 C11 -93.7(4)
C3 N2 C10 C11 87.1(4)
C1 N2 C10 C15 88.6(4)
C3 N2 C10 C15 -90.6(4)
C15 C10 C11 C12 -0.4(5)
N2 C10 C11 C12 -178.0(3)
C15 C10 C11 C16 178.7(3)
N2 C10 C11 C16 1.1(5)
C10 C11 C12 C13 0.6(5)
C16 C11 C12 C13 -178.5(3)
C11 C12 C13 C14 -0.1(5)
C11 C12 C13 C17 179.6(3)
C12 C13 C14 C15 -0.5(5)
C17 C13 C14 C15 179.8(3)
C13 C14 C15 C10 0.6(5)
C13 C14 C15 C18 -177.9(3)
C11 C10 C15 C14 -0.1(5)
N2 C10 C15 C14 177.5(3)
C11 C10 C15 C18 178.3(3)
N2 C10 C15 C18 -4.1(5)
C7 N4 C19 C24 78.1(4)
C9 N4 C19 C24 -98.6(4)
C7 N4 C19 C20 -101.2(4)
C9 N4 C19 C20 82.2(4)
C24 C19 C20 C21 -2.0(5)
N4 C19 C20 C21 177.3(3)
C24 C19 C20 C25 177.5(3)
N4 C19 C20 C25 -3.3(5)
C19 C20 C21 C22 -0.6(5)
C25 C20 C21 C22 179.9(3)
C20 C21 C22 C23 2.2(5)
C20 C21 C22 C26 -179.4(3)
C21 C22 C23 C24 -1.3(5)
C26 C22 C23 C24 -179.7(3)
C20 C19 C24 C23 2.8(5)
N4 C19 C24 C23 -176.5(3)
C20 C19 C24 C27 -176.6(3)
N4 C19 C24 C27 4.1(4)
C22 C23 C24 C19 -1.0(5)
C22 C23 C24 C27 178.4(3)
